data_7112907
loop_
_publ_author_name
'Millar, David I. A.'
'Oswald, Iain D. H.'
'Barry, Christopher'
'Francis, Duncan J.'
'Marshall, William G.'
'Pulham, Colin R.'
'Cumming, Adam S.'

_publ_section_title
;
 Pressure-cooking of explosives--the crystal structure of epsilon-RDX as
 determined by X-ray and neutron diffraction.
;
_journal_issue 31
_journal_name_full 'Chemical communications (Cambridge, England)'
_journal_page_first 5662
_journal_page_last 5664
_journal_paper_doi 10.1039/c0cc00368a
_journal_volume 46
_journal_year 2010
_chemical_absolute_configuration unk
_chemical_formula_moiety 'C3 H6 N6 O6'
_chemical_formula_sum 'C3 H6 N6 O6'
_chemical_formula_weight 222.12
_space_group_IT_number 29
_symmetry_cell_setting orthorhombic
_symmetry_space_group_name_Hall 'P 2c -2ac'
_symmetry_space_group_name_H-M 'P c a 21'
_atom_sites_solution_hydrogens geom
_atom_sites_solution_primary direct
_audit_creation_date 10-06-03
_audit_creation_method CRYSTALS_ver_12.87
_cell_angle_alpha 90
_cell_angle_beta 90
_cell_angle_gamma 90
_cell_formula_units_Z 4
_cell_length_a 7.0324(11)
_cell_length_b 10.530(3)
_cell_length_c 8.7909(11)
_cell_measurement_reflns_used 430
_cell_measurement_temperature 293(2)
_cell_measurement_theta_max 19
_cell_measurement_theta_min 3
_cell_volume 651.0(2)
_computing_cell_refinement 'Apex2 (Bruker AXS, 2006)'
_computing_data_collection 'Apex2 (Bruker AXS, 2006)'
_computing_data_reduction 'Apex2 (Bruker AXS, 2006)'
_computing_molecular_graphics 'CAMERON (Watkin et al., 1996)'
_computing_publication_material 'CRYSTALS (Betteridge et al., 2003)'
_computing_structure_refinement 'CRYSTALS (Betteridge et al., 2003)'
_computing_structure_solution 'SIR92 (Altomare et al., 1994)'
_diffrn_ambient_temperature 293
_diffrn_measured_fraction_theta_full 0.495
_diffrn_measured_fraction_theta_max 0.442
_diffrn_measurement_device 'Bruker Kappa Apex2'
_diffrn_measurement_device_type Area
_diffrn_measurement_method \w/2\q
_diffrn_radiation_monochromator graphite
_diffrn_radiation_type 'Mo K\a'
_diffrn_radiation_wavelength 0.71073
_diffrn_reflns_av_R_equivalents 0.090
_diffrn_reflns_limit_h_max 8
_diffrn_reflns_limit_h_min -8
_diffrn_reflns_limit_k_max 5
_diffrn_reflns_limit_k_min -6
_diffrn_reflns_limit_l_max 10
_diffrn_reflns_limit_l_min -11
_diffrn_reflns_number 3740
_diffrn_reflns_theta_full 25.026
_diffrn_reflns_theta_max 26.910
_diffrn_reflns_theta_min 3.484
_diffrn_standards_number 0
_exptl_absorpt_coefficient_mu 0.216
_exptl_absorpt_correction_T_max 0.99
_exptl_absorpt_correction_T_min 0.86
_exptl_absorpt_correction_type multi-scan
_exptl_absorpt_process_details 'SADABS (Siemens, 1996)'
_exptl_crystal_colour colourless
_exptl_crystal_density_diffrn 2.266
_exptl_crystal_density_method 'not measured'
_exptl_crystal_description block
_exptl_crystal_F_000 456
_exptl_crystal_size_max 0.100
_exptl_crystal_size_mid 0.050
_exptl_crystal_size_min 0.050
_refine_diff_density_max 0.45
_refine_diff_density_min -0.46
_refine_ls_extinction_method None
_refine_ls_goodness_of_fit_ref 0.9482
_refine_ls_hydrogen_treatment none
_refine_ls_matrix_type full
_refine_ls_number_parameters 61
_refine_ls_number_reflns 333
_refine_ls_number_restraints 13
_refine_ls_R_factor_all 0.0866
_refine_ls_R_factor_gt 0.0573
_refine_ls_shift/su_max 0.0003471
_refine_ls_shift/su_mean 0.1586101
_refine_ls_structure_factor_coef Fsqd
_refine_ls_weighting_details
;
Method= Modified Sheldrick
w=1/[\s^2^(F^2^) + ( 0.06P)^2^ + 0.92P]
,where P=(max(Fo^2^,0) + 2Fc^2^)/3
;
_refine_ls_weighting_scheme calc
_refine_ls_wR_factor_all 0.1410
_refine_ls_wR_factor_gt 0.1168
_refine_ls_wR_factor_ref 0.1410
_reflns_limit_h_max 8
_reflns_limit_h_min 0
_reflns_limit_k_max 6
_reflns_limit_k_min 0
_reflns_limit_l_max 11
_reflns_limit_l_min 0
_reflns_number_gt 231
_reflns_number_total 334
_reflns_threshold_expression I>2.0\s(I)
_oxford_diffrn_Wilson_B_factor 0.00
_oxford_diffrn_Wilson_scale 0.00
_oxford_refine_ls_r_factor_ref 0.0866
_oxford_refine_ls_scale 0.855(12)
_oxford_reflns_number_all 333
_oxford_reflns_threshold_expression_ref I>1.0\s(I)
_cod_data_source_file c0cc00368a.txt
_cod_data_source_block 1
_cod_depositor_comments
;
The following automatic conversions were performed:

'_symmetry_cell_setting' value 'Orthorhombic' changed to
'orthorhombic' according to
/usr/data/users/saulius/automatic-downloads/retrospective/RSC/lib/dictionaries/cif_core.dic
dictionary named 'cif_core.dic' version 2.4.2 from 2011-04-26.

Automatic conversion script
Id: cif_fix_values 2281 2013-09-26 08:29:07Z andrius 
;
_cod_original_sg_symbol_H-M 'P c a 21 '
_cod_database_code 7112907

loop_
_symmetry_equiv_pos_as_xyz
x,y,z
-x+1/2,y,z+1/2
x+1/2,-y,z
-x,-y,z+1/2

loop_
_atom_site_label
_atom_site_type_symbol
_atom_site_fract_x
_atom_site_fract_y
_atom_site_fract_z
_atom_site_U_iso_or_equiv
_atom_site_occupancy
_atom_site_adp_type
_atom_site_refinement_flags_posn
N1 N -0.0795(11) 0.8484(14) 0.5369(10) 0.020(2) 1.0000 Uiso D
N2 N -0.0242(9) 0.6194(13) 0.5313(10) 0.021(2) 1.0000 Uiso D
N3 N 0.2111(10) 0.7587(12) 0.6408(10) 0.016(2) 1.0000 Uiso D
N4 N -0.0416(9) 0.8835(14) 0.3899(9) 0.020(2) 1.0000 Uiso D
N5 N 0.0314(11) 0.5835(11) 0.3884(9) 0.017(2) 1.0000 Uiso D
N6 N 0.3633(11) 0.7748(11) 0.5414(12) 0.019(2) 1.0000 Uiso D
C1 C -0.1629(13) 0.7217(12) 0.5447(14) 0.020(3) 1.0000 Uiso D
C2 C 0.1287(12) 0.6313(12) 0.6432(11) 0.022(3) 1.0000 Uiso D
C3 C 0.0732(12) 0.8621(14) 0.6488(11) 0.024(3) 1.0000 Uiso D
O1 O 0.1097(9) 0.9325(12) 0.3648(8) 0.025(2) 1.0000 Uiso D
O2 O -0.1675(9) 0.8719(15) 0.2982(8) 0.027(2) 1.0000 Uiso D
O3 O 0.1506(9) 0.5016(12) 0.3819(8) 0.027(2) 1.0000 Uiso D
O4 O -0.0455(9) 0.6279(12) 0.2783(8) 0.023(2) 1.0000 Uiso D
O5 O 0.4167(10) 0.6845(11) 0.4698(10) 0.026(2) 1.0000 Uiso D
O6 O 0.4318(10) 0.8793(11) 0.5350(10) 0.029(2) 1.0000 Uiso D
H1 H -0.2324 0.7100 0.6418 0.0364 1.0000 Uiso R
H2 H -0.2545 0.7127 0.4620 0.0365 1.0000 Uiso R
H4 H 0.0788 0.6106 0.7440 0.0132 1.0000 Uiso R
H3 H 0.2281 0.5719 0.6168 0.0131 1.0000 Uiso R
H6 H 0.1429 0.9436 0.6224 0.0290 1.0000 Uiso R
H5 H 0.0265 0.8729 0.7499 0.0291 1.0000 Uiso R

loop_
_atom_type_symbol
_atom_type_scat_dispersion_real
_atom_type_scat_dispersion_imag
_atom_type_scat_Cromer_Mann_a1
_atom_type_scat_Cromer_Mann_b1
_atom_type_scat_Cromer_Mann_a2
_atom_type_scat_Cromer_Mann_b2
_atom_type_scat_Cromer_Mann_a3
_atom_type_scat_Cromer_Mann_b3
_atom_type_scat_Cromer_Mann_a4
_atom_type_scat_Cromer_Mann_b4
_atom_type_scat_Cromer_Mann_c
_atom_type_scat_source
C 0.0033 0.0016 2.3100 20.8439 1.0200 10.2075 1.5886 0.5687 0.8650 51.6512 0.2156 'International Tables Vol C 4.2.6.8 and 6.1.1.4'
H 0.0000 0.0000 0.4930 10.5109 0.3229 26.1257 0.1402 3.1424 0.0408 57.7998 0.0030 'International Tables Vol C 4.2.6.8 and 6.1.1.4'
N 0.0061 0.0033 12.2126 0.0057 3.1322 9.8933 2.0125 28.9975 1.1663 0.5826 -11.5290 'International Tables Vol C 4.2.6.8 and 6.1.1.4'
O 0.0106 0.0060 3.0485 13.2771 2.2868 5.7011 1.5463 0.3239 0.8670 32.9089 0.2508 'International Tables Vol C 4.2.6.8 and 6.1.1.4'

loop_
_geom_angle_atom_site_label_1
_geom_angle_atom_site_label_2
_geom_angle_atom_site_label_3
_geom_angle
_geom_angle_publ_flag
N4 N1 C1 111.7(10) yes
N4 N1 C3 117.7(8) yes
C1 N1 C3 110.7(11) yes
N5 N2 C1 117.9(9) yes
N5 N2 C2 115.6(7) yes
C1 N2 C2 112.0(9) yes
N6 N3 C2 115.2(9) yes
N6 N3 C3 116.7(9) yes
C2 N3 C3 114.9(9) yes
N1 N4 O1 117.4(7) yes
N1 N4 O2 117.5(8) yes
O1 N4 O2 124.9(9) yes
N2 N5 O3 116.1(8) yes
N2 N5 O4 120.2(9) yes
O3 N5 O4 123.6(10) yes
N3 N6 O5 118.2(10) yes
N3 N6 O6 116.7(10) yes
O5 N6 O6 125.1(11) yes
N1 C1 N2 113.8(9) yes
N1 C1 H1 110.6 no
N2 C1 H1 107.9 no
N1 C1 H2 108.6 no
N2 C1 H2 108.0 no
H1 C1 H2 107.7 no
N2 C2 N3 111.1(10) yes
N2 C2 H4 109.1 no
N3 C2 H4 111.1 no
N2 C2 H3 108.3 no
N3 C2 H3 107.7 no
H4 C2 H3 109.5 no
N1 C3 N3 112.4(8) yes
N1 C3 H6 106.5 no
N3 C3 H6 107.4 no
N1 C3 H5 112.6 no
N3 C3 H5 111.2 no
H6 C3 H5 106.2 no

loop_
_geom_bond_atom_site_label_1
_geom_bond_atom_site_label_2
_geom_bond_distance
_geom_bond_publ_flag
N1 N4 1.371(13) yes
N1 C1 1.459(5) yes
N1 C3 1.464(5) yes
N2 N5 1.369(13) yes
N2 C1 1.458(5) yes
N2 C2 1.462(5) yes
N3 N6 1.392(13) yes
N3 C2 1.461(5) yes
N3 C3 1.459(5) yes
N4 O1 1.203(5) yes
N4 O2 1.203(4) yes
N5 O3 1.204(5) yes
N5 O4 1.203(5) yes
N6 O5 1.201(5) yes
N6 O6 1.202(5) yes
C1 H1 0.991 no
C1 H2 0.976 no
C2 H4 0.978 no
C2 H3 0.966 no
C3 H6 1.015 no
C3 H5 0.954 no

loop_
_geom_hbond_atom_site_label_D
_geom_hbond_atom_site_label_H
_geom_hbond_atom_site_label_A
_geom_hbond_site_symmetry_A
_geom_hbond_angle_DHA
_geom_hbond_distance_DH
_geom_hbond_distance_HA
_geom_hbond_distance_DA
_geom_hbond_publ_flag
C1 H1 O2 2_455 125 0.99 2.30 2.982(15) yes
C1 H1 O4 2_455 153 0.99 2.15 3.065(15) yes
C1 H2 O5 1_455 130 0.98 2.33 3.054(15) yes
C2 H4 N5 4_565 138 0.98 2.53 3.321(15) yes
C2 H4 O3 4_565 146 0.98 2.34 3.197(15) yes
C2 H4 O5 2_555 139 0.98 2.13 2.942(15) yes
C3 H6 O2 4_575 123 1.02 2.49 3.164(15) yes
C3 H5 O1 4_575 128 0.95 2.48 3.153(15) yes
C3 H5 O6 2_555 153 0.95 2.52 3.400(15) yes
